data_7111613
loop_
_publ_author_name
'Ley, Amanda N.'
'Dunaway, Lars E.'
'Brewster, Timothy P.'
'Dembo, Matthew D.'
'Harris, T. David'
'Baril-Robert, Fran\,cois'
'Li, Xiaobo'
'Patterson, Howard H.'
'Pike, Robert D.'

_publ_section_title
;
 Reversible luminescent reaction of amines with copper(i) cyanide
;
_journal_issue 25
_journal_name_full 'Chemical Communications'
_journal_page_first 4565
_journal_page_last 4567
_journal_paper_doi 10.1039/c002351e
_journal_volume 46
_journal_year 2010
_chemical_formula_moiety 'C23 H27 Cu2 N5'
_chemical_formula_sum 'C23 H27 Cu2 N5'
_chemical_formula_weight 500.58
_chemical_name_systematic
;
?
;
_space_group_IT_number 19
_symmetry_cell_setting orthorhombic
_symmetry_space_group_name_Hall 'P 2ac 2ab'
_symmetry_space_group_name_H-M 'P 21 21 21'
_atom_sites_solution_hydrogens geom
_atom_sites_solution_primary direct
_atom_sites_solution_secondary difmap
_audit_creation_method SHELXL-97
_cell_angle_alpha 90.00
_cell_angle_beta 90.00
_cell_angle_gamma 90.00
_cell_formula_units_Z 4
_cell_length_a 8.6557(2)
_cell_length_b 16.5520(4)
_cell_length_c 17.2948(4)
_cell_measurement_reflns_used 9869
_cell_measurement_temperature 100(2)
_cell_measurement_theta_max 67.81
_cell_measurement_theta_min 2.55
_cell_volume 2477.81(10)
_computing_cell_refinement 'SAINTPLUS (Bruker AXS, 2004)'
_computing_data_collection 'APEX2 (Bruker AXS, 2004)'
_computing_data_reduction SAINTPLUS
_computing_molecular_graphics 'ORTEP3 (Farrugia, 1997)'
_computing_publication_material 'SHELXL97 (Sheldrick, 1997)'
_computing_structure_refinement 'XSHELL (Bruker, 2004)'
_computing_structure_solution 'SHELXS97 (Sheldrick, 1997)'
_diffrn_ambient_temperature 100(2)
_diffrn_measured_fraction_theta_full 0.991
_diffrn_measured_fraction_theta_max 0.991
_diffrn_measurement_device_type 'Bruker SMART Apex II CCD'
_diffrn_measurement_method '\w and \y'
_diffrn_radiation_monochromator graphite
_diffrn_radiation_source 'fine-focus sealed tube'
_diffrn_radiation_type CuK\a
_diffrn_radiation_wavelength 1.54178
_diffrn_reflns_av_R_equivalents 0.0362
_diffrn_reflns_av_sigmaI/netI 0.0215
_diffrn_reflns_limit_h_max 10
_diffrn_reflns_limit_h_min -9
_diffrn_reflns_limit_k_max 17
_diffrn_reflns_limit_k_min -19
_diffrn_reflns_limit_l_max 19
_diffrn_reflns_limit_l_min -20
_diffrn_reflns_number 26626
_diffrn_reflns_theta_full 67.00
_diffrn_reflns_theta_max 67.00
_diffrn_reflns_theta_min 3.70
_diffrn_standards_number 0
_exptl_absorpt_coefficient_mu 2.242
_exptl_absorpt_correction_T_max 0.7326
_exptl_absorpt_correction_T_min 0.4958
_exptl_absorpt_correction_type numerical
_exptl_absorpt_process_details 'SADABS (Sheldrick, 2004)'
_exptl_crystal_colour yellow
_exptl_crystal_density_diffrn 1.342
_exptl_crystal_density_method 'not measured'
_exptl_crystal_description block
_exptl_crystal_F_000 1032
_exptl_crystal_size_max 0.36
_exptl_crystal_size_mid 0.35
_exptl_crystal_size_min 0.15
_refine_diff_density_max 0.650
_refine_diff_density_min -0.389
_refine_diff_density_rms 0.046
_refine_ls_abs_structure_details 'Flack H D (1983), Acta Cryst. A39, 876-881'
_refine_ls_abs_structure_Flack 0.004(19)
_refine_ls_extinction_method none
_refine_ls_goodness_of_fit_ref 1.063
_refine_ls_hydrogen_treatment constr
_refine_ls_matrix_type full
_refine_ls_number_parameters 291
_refine_ls_number_reflns 4362
_refine_ls_number_restraints 0
_refine_ls_restrained_S_all 1.063
_refine_ls_R_factor_all 0.0219
_refine_ls_R_factor_gt 0.0217
_refine_ls_shift/su_max 0.001
_refine_ls_shift/su_mean 0.000
_refine_ls_structure_factor_coef Fsqd
_refine_ls_weighting_details 'calc w=1/[\s^2^(Fo^2^)+(0.0309P)^2^+0.9641P] where P=(Fo^2^+2Fc^2^)/3'
_refine_ls_weighting_scheme calc
_refine_ls_wR_factor_gt 0.0573
_refine_ls_wR_factor_ref 0.0574
_reflns_number_gt 4327
_reflns_number_total 4362
_reflns_threshold_expression >2sigma(I)
_cod_data_source_file C002351Esup1.cif
_cod_data_source_block p212121
_cod_original_sg_symbol_H-M P2(1)2(1)2(1)
_cod_database_code 7111613

loop_
_symmetry_equiv_pos_as_xyz
'x, y, z'
'-x+1/2, -y, z+1/2'
'-x, y+1/2, -z+1/2'
'x+1/2, -y+1/2, -z'

loop_
_atom_site_label
_atom_site_type_symbol
_atom_site_fract_x
_atom_site_fract_y
_atom_site_fract_z
_atom_site_U_iso_or_equiv
_atom_site_adp_type
_atom_site_occupancy
_atom_site_symmetry_multiplicity
_atom_site_calc_flag
_atom_site_refinement_flags
_atom_site_disorder_assembly
_atom_site_disorder_group
Cu1 Cu 1.18042(3) 0.061575(16) -0.018037(15) 0.01914(8) Uani 1 1 d . . .
Cu2 Cu 1.05826(3) 0.074033(16) 0.263842(15) 0.01828(8) Uani 1 1 d . . .
C1A C 1.1440(2) 0.06440(11) 0.08858(11) 0.0196(5) Uani 0.85(2) 1 d P A 1
N1A N 1.12319(17) 0.06960(10) 0.15463(9) 0.0191(4) Uani 0.85(2) 1 d P A 1
C16A C 0.7841(6) 0.3289(4) 0.4696(3) 0.0585(17) Uani 0.576(7) 1 d P A 1
H16A H 0.7701 0.3435 0.5240 0.088 Uiso 0.576(7) 1 calc PR A 1
H16B H 0.7493 0.2732 0.4614 0.088 Uiso 0.576(7) 1 calc PR A 1
H16C H 0.7234 0.3655 0.4370 0.088 Uiso 0.576(7) 1 calc PR A 1
C23A C 0.6008(10) -0.0656(5) 0.0427(3) 0.0887(19) Uani 0.561(6) 1 d P A 1
H23A H 0.6983 -0.0844 0.0653 0.133 Uiso 0.561(6) 1 calc PR A 1
H23B H 0.6156 -0.0550 -0.0125 0.133 Uiso 0.561(6) 1 calc PR A 1
H23C H 0.5214 -0.1073 0.0494 0.133 Uiso 0.561(6) 1 calc PR A 1
N1B N 1.1440(2) 0.06440(11) 0.08858(11) 0.0196(5) Uani 0.15(2) 1 d P A 2
C1B C 1.12319(17) 0.06960(10) 0.15463(9) 0.0191(4) Uani 0.15(2) 1 d P A 2
C16B C 1.0678(9) 0.3715(4) 0.4911(4) 0.052(2) Uani 0.424(7) 1 d P A 2
H16D H 1.0969 0.4221 0.4656 0.079 Uiso 0.424(7) 1 calc PR A 2
H16E H 1.1558 0.3342 0.4904 0.079 Uiso 0.424(7) 1 calc PR A 2
H16F H 1.0382 0.3825 0.5448 0.079 Uiso 0.424(7) 1 calc PR A 2
C23B C 0.6375(12) 0.0642(6) 0.0192(4) 0.0887(19) Uani 0.439(6) 1 d P A 2
H23D H 0.7418 0.0437 0.0095 0.133 Uiso 0.439(6) 1 calc PR A 2
H23E H 0.6438 0.1193 0.0397 0.133 Uiso 0.439(6) 1 calc PR A 2
H23F H 0.5786 0.0645 -0.0292 0.133 Uiso 0.439(6) 1 calc PR A 2
C2 C 1.1543(2) 0.02370(11) 0.34943(11) 0.0182(4) Uani 1 1 d . . .
N2 N 1.28585(19) 0.00731(10) -0.09870(9) 0.0219(4) Uani 1 1 d . . .
N3 N 1.0692(2) 0.15791(10) -0.07333(9) 0.0242(3) Uani 1 1 d . A .
N4 N 1.02411(19) 0.19836(9) 0.28125(9) 0.0211(3) Uani 1 1 d . A .
N5 N 0.82417(19) 0.03949(9) 0.24902(9) 0.0199(3) Uani 1 1 d . A .
C3 C 0.9609(3) 0.20133(13) -0.03642(12) 0.0314(5) Uani 1 1 d . . .
H3 H 0.9370 0.1885 0.0157 0.038 Uiso 1 1 calc R A .
C4 C 0.8834(3) 0.26398(15) -0.07182(15) 0.0386(6) Uani 1 1 d . A .
H4 H 0.8068 0.2934 -0.0443 0.046 Uiso 1 1 calc R . .
C5 C 0.9176(3) 0.28369(13) -0.14753(14) 0.0339(5) Uani 1 1 d . . .
H5 H 0.8654 0.3270 -0.1724 0.041 Uiso 1 1 calc R A .
C6 C 1.0290(2) 0.23958(13) -0.18673(12) 0.0259(4) Uani 1 1 d . A .
C7 C 1.1008(2) 0.17716(12) -0.14701(12) 0.0229(4) Uani 1 1 d . . .
H7 H 1.1766 0.1463 -0.1735 0.027 Uiso 1 1 calc R A .
C8 C 1.0719(3) 0.25732(15) -0.26959(13) 0.0374(5) Uani 1 1 d . . .
H8A H 1.1232 0.3107 -0.2721 0.045 Uiso 1 1 calc R A .
H8B H 1.1469 0.2162 -0.2876 0.045 Uiso 1 1 calc R . .
C9 C 0.9343(4) 0.2574(3) -0.32300(17) 0.0810(13) Uani 1 1 d . A .
H9A H 0.8893 0.2031 -0.3249 0.122 Uiso 1 1 calc R . .
H9B H 0.9672 0.2734 -0.3750 0.122 Uiso 1 1 calc R . .
H9C H 0.8570 0.2957 -0.3039 0.122 Uiso 1 1 calc R . .
C10 C 1.0259(2) 0.25165(12) 0.22238(12) 0.0241(4) Uani 1 1 d . . .
H10 H 1.0448 0.2324 0.1715 0.029 Uiso 1 1 calc R A .
C11 C 1.0012(2) 0.33329(12) 0.23329(13) 0.0293(4) Uani 1 1 d . A .
H11 H 1.0035 0.3694 0.1906 0.035 Uiso 1 1 calc R . .
C12 C 0.9730(2) 0.36186(12) 0.30705(14) 0.0297(5) Uani 1 1 d . . .
H12 H 0.9553 0.4178 0.3155 0.036 Uiso 1 1 calc R A .
C13 C 0.9708(3) 0.30832(13) 0.36873(13) 0.0292(5) Uani 1 1 d . A .
C14 C 0.9972(2) 0.22688(12) 0.35199(12) 0.0245(4) Uani 1 1 d . . .
H14 H 0.9959 0.1895 0.3937 0.029 Uiso 1 1 calc R A .
C15 C 0.9379(3) 0.33513(14) 0.45033(14) 0.0402(6) Uani 1 1 d . . .
H15A H 0.9994 0.3018 0.4865 0.048 Uiso 1 1 calc R A 1
H15B H 0.9711 0.3920 0.4565 0.048 Uiso 1 1 calc R A 1
C17 C 0.7308(3) 0.02658(13) 0.30901(13) 0.0265(4) Uani 1 1 d . . .
H17 H 0.7725 0.0294 0.3597 0.032 Uiso 1 1 calc R A .
C18 C 0.5746(3) 0.00919(15) 0.30020(15) 0.0358(5) Uani 1 1 d . A .
H18 H 0.5104 0.0013 0.3441 0.043 Uiso 1 1 calc R . .
C19 C 0.5147(3) 0.00353(14) 0.22655(15) 0.0371(5) Uani 1 1 d . . .
H19 H 0.4082 -0.0083 0.2193 0.044 Uiso 1 1 calc R A .
C20 C 0.6095(2) 0.01502(14) 0.16329(14) 0.0308(5) Uani 1 1 d . A .
C21 C 0.7630(2) 0.03373(13) 0.17815(12) 0.0250(4) Uani 1 1 d . . .
H21 H 0.8290 0.0431 0.1352 0.030 Uiso 1 1 calc R A .
C22 C 0.5527(3) 0.00733(19) 0.08086(15) 0.0459(6) Uani 1 1 d . . .
H22A H 0.4384 0.0096 0.0809 0.055 Uiso 1 1 calc R A 1
H22B H 0.5908 0.0542 0.0508 0.055 Uiso 1 1 calc R A 1

loop_
_atom_site_aniso_label
_atom_site_aniso_U_11
_atom_site_aniso_U_22
_atom_site_aniso_U_33
_atom_site_aniso_U_23
_atom_site_aniso_U_13
_atom_site_aniso_U_12
Cu1 0.01964(14) 0.02046(15) 0.01732(13) -0.00101(10) 0.00070(11) -0.00066(11)
Cu2 0.01896(14) 0.01601(13) 0.01987(13) -0.00108(10) -0.00130(11) 0.00112(10)
C1A 0.0164(9) 0.0159(9) 0.0264(11) 0.0015(7) 0.0015(7) -0.0005(7)
N1A 0.0177(8) 0.0183(8) 0.0213(9) 0.0013(7) 0.0008(6) -0.0011(6)
C16A 0.053(3) 0.075(4) 0.048(3) -0.032(3) 0.015(2) -0.007(3)
C23A 0.123(5) 0.098(4) 0.045(2) -0.017(3) -0.038(3) 0.039(4)
N1B 0.0164(9) 0.0159(9) 0.0264(11) 0.0015(7) 0.0015(7) -0.0005(7)
C1B 0.0177(8) 0.0183(8) 0.0213(9) 0.0013(7) 0.0008(6) -0.0011(6)
C16B 0.075(5) 0.043(4) 0.040(3) -0.013(3) -0.017(3) -0.007(3)
C23B 0.123(5) 0.098(4) 0.045(2) -0.017(3) -0.038(3) 0.039(4)
C2 0.0177(9) 0.0175(9) 0.0195(9) -0.0025(7) 0.0028(8) -0.0008(7)
N2 0.0217(9) 0.0232(8) 0.0209(8) 0.0011(7) -0.0015(7) 0.0019(7)
N3 0.0280(9) 0.0218(8) 0.0228(8) -0.0002(7) 0.0018(7) 0.0065(7)
N4 0.0242(9) 0.0160(7) 0.0232(8) 0.0006(6) -0.0032(6) 0.0013(6)
N5 0.0164(8) 0.0201(7) 0.0232(8) 0.0008(6) 0.0007(6) 0.0017(6)
C3 0.0361(13) 0.0301(11) 0.0280(11) -0.0021(9) 0.0059(9) 0.0113(10)
C4 0.0427(14) 0.0320(12) 0.0410(13) -0.0022(10) 0.0088(11) 0.0195(10)
C5 0.0334(12) 0.0255(11) 0.0429(13) 0.0063(9) 0.0038(10) 0.0117(9)
C6 0.0198(11) 0.0241(10) 0.0337(11) 0.0062(9) 0.0026(8) 0.0021(8)
C7 0.0208(10) 0.0212(10) 0.0267(10) 0.0017(8) 0.0041(8) 0.0051(7)
C8 0.0309(12) 0.0414(13) 0.0399(12) 0.0191(11) 0.0087(11) 0.0124(10)
C9 0.055(2) 0.153(4) 0.0349(14) 0.031(2) 0.0006(15) 0.017(2)
C10 0.0260(11) 0.0215(10) 0.0246(10) 0.0050(8) -0.0022(8) 0.0012(7)
C11 0.0304(11) 0.0203(10) 0.0371(12) 0.0104(9) -0.0026(10) 0.0008(8)
C12 0.0285(12) 0.0146(9) 0.0461(13) -0.0006(9) -0.0048(10) 0.0023(8)
C13 0.0334(12) 0.0222(10) 0.0321(11) -0.0050(8) -0.0049(9) 0.0018(8)
C14 0.0321(11) 0.0174(9) 0.0242(10) -0.0005(8) -0.0045(8) 0.0025(8)
C15 0.0571(16) 0.0272(11) 0.0363(12) -0.0129(10) -0.0043(12) 0.0081(11)
C17 0.0267(11) 0.0257(10) 0.0273(11) 0.0036(8) 0.0035(9) -0.0022(8)
C18 0.0243(11) 0.0375(12) 0.0455(13) 0.0052(10) 0.0127(10) -0.0022(10)
C19 0.0162(10) 0.0382(12) 0.0568(15) -0.0036(11) 0.0001(10) 0.0001(9)
C20 0.0184(11) 0.0356(12) 0.0384(12) -0.0053(10) -0.0045(9) 0.0052(8)
C21 0.0170(10) 0.0309(11) 0.0270(10) -0.0011(8) -0.0002(8) 0.0026(8)
C22 0.0225(12) 0.0699(18) 0.0454(14) -0.0077(13) -0.0144(11) 0.0046(12)

loop_
_atom_type_symbol
_atom_type_description
_atom_type_scat_dispersion_real
_atom_type_scat_dispersion_imag
_atom_type_scat_source
C C 0.0181 0.0091 'International Tables Vol C Tables 4.2.6.8 and 6.1.1.4'
H H 0.0000 0.0000 'International Tables Vol C Tables 4.2.6.8 and 6.1.1.4'
N N 0.0311 0.0180 'International Tables Vol C Tables 4.2.6.8 and 6.1.1.4'
Cu Cu -1.9646 0.5888 'International Tables Vol C Tables 4.2.6.8 and 6.1.1.4'

loop_
_geom_angle_atom_site_label_1
_geom_angle_atom_site_label_2
_geom_angle_atom_site_label_3
_geom_angle
_geom_angle_site_symmetry_1
C1A Cu1 N2 144.99(7) .
C1A Cu1 N3 110.71(7) .
N2 Cu1 N3 104.26(7) .
C2 Cu2 N1A 127.45(7) .
C2 Cu2 N4 112.41(7) .
N1A Cu2 N4 102.35(7) .
C2 Cu2 N5 113.32(7) .
N1A Cu2 N5 98.42(6) .
N4 Cu2 N5 98.45(6) .
N1A C1A Cu1 177.07(16) .
C1A N1A Cu2 172.10(15) .
C15 C16A H16A 109.5 .
C15 C16A H16B 109.5 .
C15 C16A H16C 109.5 .
C22 C23A H23A 109.5 .
C22 C23A H23B 109.5 .
C22 C23A H23C 109.5 .
C15 C16B H16D 109.5 .
C15 C16B H16E 109.5 .
H16D C16B H16E 109.5 .
C15 C16B H16F 109.5 .
H16D C16B H16F 109.5 .
H16E C16B H16F 109.5 .
C22 C23B H23D 109.5 .
C22 C23B H23E 109.5 .
H23D C23B H23E 109.5 .
C22 C23B H23F 109.5 .
H23D C23B H23F 109.5 .
H23E C23B H23F 109.5 .
N2 C2 Cu2 179.35(17) 2_755
C2 N2 Cu1 176.56(15) 2_754
C7 N3 C3 117.81(18) .
C7 N3 Cu1 121.41(14) .
C3 N3 Cu1 120.76(14) .
C14 N4 C10 117.66(17) .
C14 N4 Cu2 120.23(13) .
C10 N4 Cu2 122.10(13) .
C17 N5 C21 117.47(17) .
C17 N5 Cu2 121.93(13) .
C21 N5 Cu2 120.52(13) .
N3 C3 C4 122.1(2) .
N3 C3 H3 118.9 .
C4 C3 H3 118.9 .
C3 C4 C5 119.6(2) .
C3 C4 H4 120.2 .
C5 C4 H4 120.2 .
C4 C5 C6 119.2(2) .
C4 C5 H5 120.4 .
C6 C5 H5 120.4 .
C5 C6 C7 117.48(19) .
C5 C6 C8 122.21(19) .
C7 C6 C8 120.32(19) .
N3 C7 C6 123.78(19) .
N3 C7 H7 118.1 .
C6 C7 H7 118.1 .
C9 C8 C6 112.8(2) .
C9 C8 H8A 109.0 .
C6 C8 H8A 109.0 .
C9 C8 H8B 109.0 .
C6 C8 H8B 109.0 .
H8A C8 H8B 107.8 .
C8 C9 H9A 109.5 .
C8 C9 H9B 109.5 .
H9A C9 H9B 109.5 .
C8 C9 H9C 109.5 .
H9A C9 H9C 109.5 .
H9B C9 H9C 109.5 .
N4 C10 C11 122.38(19) .
N4 C10 H10 118.8 .
C11 C10 H10 118.8 .
C10 C11 C12 119.22(19) .
C10 C11 H11 120.4 .
C12 C11 H11 120.4 .
C11 C12 C13 119.58(18) .
C11 C12 H12 120.2 .
C13 C12 H12 120.2 .
C12 C13 C14 117.0(2) .
C12 C13 C15 122.33(19) .
C14 C13 C15 120.6(2) .
N4 C14 C13 124.11(19) .
N4 C14 H14 117.9 .
C13 C14 H14 117.9 .
C16A C15 C16B 131.3(4) .
C16A C15 C13 112.8(3) .
C16B C15 C13 115.4(4) .
C16A C15 H15A 109.0 .
C16B C15 H15A 60.6 .
C13 C15 H15A 109.0 .
C16A C15 H15B 109.0 .
C16B C15 H15B 48.1 .
C13 C15 H15B 109.0 .
H15A C15 H15B 107.8 .
N5 C17 C18 122.5(2) .
N5 C17 H17 118.7 .
C18 C17 H17 118.7 .
C19 C18 C17 118.8(2) .
C19 C18 H18 120.6 .
C17 C18 H18 120.6 .
C18 C19 C20 119.9(2) .
C18 C19 H19 120.0 .
C20 C19 H19 120.0 .
C19 C20 C21 116.9(2) .
C19 C20 C22 122.8(2) .
C21 C20 C22 120.3(2) .
N5 C21 C20 124.3(2) .
N5 C21 H21 117.8 .
C20 C21 H21 117.8 .
C23A C22 C20 114.1(3) .
C23A C22 C23B 93.2(5) .
C20 C22 C23B 115.4(4) .
C23A C22 H22A 108.7 .
C20 C22 H22A 108.7 .
C23B C22 H22A 115.9 .
C23A C22 H22B 108.7 .
C20 C22 H22B 108.7 .
C23B C22 H22B 15.6 .
H22A C22 H22B 107.6 .

loop_
_geom_bond_atom_site_label_1
_geom_bond_atom_site_label_2
_geom_bond_distance
_geom_bond_site_symmetry_2
Cu1 C1A 1.8713(18) .
Cu1 N2 1.8936(17) .
Cu1 N3 2.0936(17) .
Cu2 C2 1.8911(19) .
Cu2 N1A 1.9720(16) .
Cu2 N4 2.1006(16) .
Cu2 N5 2.1209(16) .
C1A N1A 1.160(2) .
C16A C15 1.376(6) .
C16A H16A 0.9800 .
C16A H16B 0.9800 .
C16A H16C 0.9800 .
C23A C22 1.438(7) .
C23A H23A 0.9800 .
C23A H23B 0.9800 .
C23A H23C 0.9800 .
C16B C15 1.458(7) .
C16B H16D 0.9800 .
C16B H16E 0.9800 .
C16B H16F 0.9800 .
C23B C22 1.600(11) .
C23B H23D 0.9800 .
C23B H23E 0.9800 .
C23B H23F 0.9800 .
C2 N2 1.156(3) 2_755
N2 C2 1.156(3) 2_754
N3 C7 1.342(3) .
N3 C3 1.343(3) .
N4 C14 1.332(3) .
N4 C10 1.347(3) .
N5 C17 1.333(3) .
N5 C21 1.339(3) .
C3 C4 1.379(3) .
C3 H3 0.9500 .
C4 C5 1.382(3) .
C4 H4 0.9500 .
C5 C6 1.387(3) .
C5 H5 0.9500 .
C6 C7 1.387(3) .
C6 C8 1.509(3) .
C7 H7 0.9500 .
C8 C9 1.507(4) .
C8 H8A 0.9900 .
C8 H8B 0.9900 .
C9 H9A 0.9800 .
C9 H9B 0.9800 .
C9 H9C 0.9800 .
C10 C11 1.381(3) .
C10 H10 0.9500 .
C11 C12 1.382(3) .
C11 H11 0.9500 .
C12 C13 1.387(3) .
C12 H12 0.9500 .
C13 C14 1.398(3) .
C13 C15 1.507(3) .
C14 H14 0.9500 .
C15 H15A 0.9900 .
C15 H15B 0.9900 .
C17 C18 1.390(3) .
C17 H17 0.9500 .
C18 C19 1.379(4) .
C18 H18 0.9500 .
C19 C20 1.381(3) .
C19 H19 0.9500 .
C20 C21 1.388(3) .
C20 C22 1.513(3) .
C21 H21 0.9500 .
C22 H22A 0.9900 .
C22 H22B 0.9900 .

loop_
_geom_torsion_atom_site_label_1
_geom_torsion_atom_site_label_2
_geom_torsion_atom_site_label_3
_geom_torsion_atom_site_label_4
_geom_torsion
_geom_torsion_site_symmetry_4
N2 Cu1 C1A N1A 127(3) .
N3 Cu1 C1A N1A -49(3) .
Cu1 C1A N1A Cu2 120(3) .
C2 Cu2 N1A C1A 128.4(11) .
N4 Cu2 N1A C1A -100.3(11) .
N5 Cu2 N1A C1A 0.3(11) .
N1A Cu2 C2 N2 5(16) 2_755
N4 Cu2 C2 N2 -122(16) 2_755
N5 Cu2 C2 N2 127(16) 2_755
C1A Cu1 N2 C2 168(3) 2_754
N3 Cu1 N2 C2 -15(3) 2_754
C1A Cu1 N3 C7 167.71(15) .
N2 Cu1 N3 C7 -10.41(18) .
C1A Cu1 N3 C3 -13.88(19) .
N2 Cu1 N3 C3 168.00(17) .
C2 Cu2 N4 C14 -31.92(17) .
N1A Cu2 N4 C14 -171.70(15) .
N5 Cu2 N4 C14 87.69(16) .
C2 Cu2 N4 C10 149.17(16) .
N1A Cu2 N4 C10 9.39(17) .
N5 Cu2 N4 C10 -91.22(16) .
C2 Cu2 N5 C17 36.98(17) .
N1A Cu2 N5 C17 174.13(15) .
N4 Cu2 N5 C17 -81.95(15) .
C2 Cu2 N5 C21 -146.31(15) .
N1A Cu2 N5 C21 -9.15(15) .
N4 Cu2 N5 C21 94.77(15) .
C7 N3 C3 C4 -0.1(3) .
Cu1 N3 C3 C4 -178.59(19) .
N3 C3 C4 C5 -0.4(4) .
C3 C4 C5 C6 0.4(4) .
C4 C5 C6 C7 0.0(3) .
C4 C5 C6 C8 179.7(2) .
C3 N3 C7 C6 0.6(3) .
Cu1 N3 C7 C6 179.05(16) .
C5 C6 C7 N3 -0.5(3) .
C8 C6 C7 N3 179.8(2) .
C5 C6 C8 C9 -54.1(4) .
C7 C6 C8 C9 125.5(3) .
C14 N4 C10 C11 0.0(3) .
Cu2 N4 C10 C11 178.99(16) .
N4 C10 C11 C12 -0.2(3) .
C10 C11 C12 C13 0.3(3) .
C11 C12 C13 C14 -0.3(3) .
C11 C12 C13 C15 -178.8(2) .
C10 N4 C14 C13 0.0(3) .
Cu2 N4 C14 C13 -178.95(17) .
C12 C13 C14 N4 0.1(3) .
C15 C13 C14 N4 178.7(2) .
C12 C13 C15 C16A 92.9(4) .
C14 C13 C15 C16A -85.5(4) .
C12 C13 C15 C16B -80.1(4) .
C14 C13 C15 C16B 101.4(4) .
C21 N5 C17 C18 -1.2(3) .
Cu2 N5 C17 C18 175.61(17) .
N5 C17 C18 C19 1.3(3) .
C17 C18 C19 C20 0.1(3) .
C18 C19 C20 C21 -1.3(3) .
C18 C19 C20 C22 178.2(2) .
C17 N5 C21 C20 -0.2(3) .
Cu2 N5 C21 C20 -177.07(17) .
C19 C20 C21 N5 1.5(3) .
C22 C20 C21 N5 -178.0(2) .
C19 C20 C22 C23A -105.0(5) .
C21 C20 C22 C23A 74.5(5) .
C19 C20 C22 C23B 148.7(4) .
C21 C20 C22 C23B -31.8(5) .
